data_2233072
loop_
_publ_author_name
'Fang, Sin-Kai'
'Lin, Hong-Yi'
'Chen, Kew-Yu'

_publ_section_title
;
 1,2-Bis(dibromomethyl)benzene
;
_journal_coeditor_code AA2031
_journal_issue 1
_journal_name_full 'Acta Crystallographica Section E'
_journal_page_first o5
_journal_paper_doi 10.1107/S1600536811050616
_journal_volume 68
_journal_year 2012
_chemical_formula_iupac 'C8 H6 Br4'
_chemical_formula_moiety 'C8 H6 Br4'
_chemical_formula_sum 'C8 H6 Br4'
_chemical_formula_weight 421.77
_chemical_name_systematic
;
1,2-Bis(dibromomethyl)benzene
;
_space_group_IT_number 2
_symmetry_cell_setting triclinic
_symmetry_space_group_name_Hall '-P 1'
_symmetry_space_group_name_H-M 'P -1'
_atom_sites_solution_hydrogens geom
_atom_sites_solution_primary direct
_atom_sites_solution_secondary difmap
_audit_creation_method SHELXL-97
_cell_angle_alpha 108.473(10)
_cell_angle_beta 97.108(9)
_cell_angle_gamma 90.394(9)
_cell_formula_units_Z 2
_cell_length_a 7.0222(8)
_cell_length_b 7.7313(9)
_cell_length_c 10.5927(12)
_cell_measurement_reflns_used 1856
_cell_measurement_temperature 297(2)
_cell_measurement_theta_max 29.0962
_cell_measurement_theta_min 2.7755
_cell_volume 540.61(11)
_computing_cell_refinement 'SAINT (Bruker, 2001)'
_computing_data_collection 'SMART (Bruker, 2001)'
_computing_data_reduction 'SAINT (Bruker, 2001)'
_computing_molecular_graphics 'ORTEP-3 for Windows (Farrugia, 1997)'
_computing_publication_material 'WinGX (Farrugia, 1999)'
_computing_structure_refinement 'SHELXL97 (Sheldrick, 2008)'
_computing_structure_solution 'SHELXS97 (Sheldrick, 2008)'
_diffrn_ambient_temperature 297(2)
_diffrn_measured_fraction_theta_full 0.996
_diffrn_measured_fraction_theta_max 0.843
_diffrn_measurement_device_type 'Bruker SMART CCD area-detector'
_diffrn_measurement_method '\w scans'
_diffrn_radiation_monochromator graphite
_diffrn_radiation_type MoK\a
_diffrn_radiation_wavelength 0.71073
_diffrn_reflns_av_R_equivalents 0.0728
_diffrn_reflns_av_sigmaI/netI 0.1130
_diffrn_reflns_limit_h_max 8
_diffrn_reflns_limit_h_min -9
_diffrn_reflns_limit_k_max 10
_diffrn_reflns_limit_k_min -10
_diffrn_reflns_limit_l_max 14
_diffrn_reflns_limit_l_min -14
_diffrn_reflns_number 4575
_diffrn_reflns_theta_full 26.00
_diffrn_reflns_theta_max 29.16
_diffrn_reflns_theta_min 2.78
_exptl_absorpt_coefficient_mu 14.833
_exptl_absorpt_correction_T_max 1.00000
_exptl_absorpt_correction_T_min 0.12182
_exptl_absorpt_correction_type multi-scan
_exptl_absorpt_process_details '(SADABS; Bruker, 2001)'
_exptl_crystal_colour colorless
_exptl_crystal_density_diffrn 2.591
_exptl_crystal_density_method 'not measured'
_exptl_crystal_description parallelepiped
_exptl_crystal_F_000 388
_exptl_crystal_size_max 0.58
_exptl_crystal_size_mid 0.48
_exptl_crystal_size_min 0.36
_refine_diff_density_max 1.622
_refine_diff_density_min -1.265
_refine_ls_extinction_method none
_refine_ls_goodness_of_fit_ref 1.035
_refine_ls_hydrogen_treatment constr
_refine_ls_matrix_type full
_refine_ls_number_parameters 109
_refine_ls_number_reflns 2469
_refine_ls_number_restraints 0
_refine_ls_restrained_S_all 1.035
_refine_ls_R_factor_all 0.1821
_refine_ls_R_factor_gt 0.0907
_refine_ls_shift/su_max 0.000
_refine_ls_shift/su_mean 0.000
_refine_ls_structure_factor_coef Fsqd
_refine_ls_weighting_details 'calc w=1/[\s^2^(Fo^2^)+(0.0875P)^2^+18.1246P] where P=(Fo^2^+2Fc^2^)/3'
_refine_ls_weighting_scheme calc
_refine_ls_wR_factor_gt 0.2136
_refine_ls_wR_factor_ref 0.2584
_reflns_number_gt 1297
_reflns_number_total 2469
_reflns_threshold_expression I>2sigma(I)
_cod_data_source_file aa2031.cif
_cod_data_source_block I
_cod_database_code 2233072
_cod_database_fobs_code 2233072

loop_
_symmetry_equiv_pos_as_xyz
'x, y, z'
'-x, -y, -z'

loop_
_atom_site_type_symbol
_atom_site_label
_atom_site_fract_x
_atom_site_fract_y
_atom_site_fract_z
_atom_site_U_iso_or_equiv
_atom_site_adp_type
_atom_site_calc_flag
_atom_site_refinement_flags
_atom_site_occupancy
_atom_site_symmetry_multiplicity
Br Br1 1.0868(3) 0.1807(3) 0.90582(19) 0.0434(6) Uani d . 1 1
Br Br2 0.6361(3) 0.1787(3) 0.9231(2) 0.0492(6) Uani d . 1 1
Br Br3 0.5867(3) 0.5842(3) 0.7641(2) 0.0488(6) Uani d . 1 1
Br Br4 1.0292(3) 0.5783(3) 0.7275(2) 0.0478(6) Uani d . 1 1
C C1 0.832(3) 0.078(3) 0.8116(17) 0.036(4) Uani d . 1 1
H H1A 0.8311 -0.0533 0.8003 0.043 Uiso calc R 1 1
C C2 0.796(2) 0.094(2) 0.6741(16) 0.030(4) Uani d . 1 1
C C3 0.769(2) -0.070(3) 0.5681(18) 0.035(4) Uani d . 1 1
H H3A 0.7804 -0.1803 0.5862 0.042 Uiso calc R 1 1
C C4 0.725(2) -0.073(2) 0.4342(17) 0.033(4) Uani d . 1 1
H H4A 0.7044 -0.1821 0.3639 0.040 Uiso calc R 1 1
C C5 0.714(2) 0.097(3) 0.4101(16) 0.032(4) Uani d . 1 1
H H5A 0.6924 0.1004 0.3224 0.039 Uiso calc R 1 1
C C6 0.735(2) 0.255(2) 0.5136(16) 0.031(4) Uani d . 1 1
H H6A 0.7183 0.3644 0.4954 0.037 Uiso calc R 1 1
C C7 0.781(2) 0.261(2) 0.6455(15) 0.024(3) Uani d . 1 1
C C8 0.821(2) 0.436(2) 0.7532(17) 0.033(4) Uani d . 1 1
H H8A 0.8533 0.4123 0.8387 0.040 Uiso calc R 1 1

loop_
_atom_site_aniso_label
_atom_site_aniso_U_11
_atom_site_aniso_U_22
_atom_site_aniso_U_33
_atom_site_aniso_U_12
_atom_site_aniso_U_13
_atom_site_aniso_U_23
Br1 0.0330(10) 0.0605(15) 0.0388(10) 0.0108(9) -0.0006(8) 0.0207(10)
Br2 0.0364(11) 0.0769(17) 0.0443(11) 0.0028(10) 0.0117(9) 0.0313(11)
Br3 0.0386(11) 0.0406(13) 0.0671(14) 0.0169(9) 0.0072(9) 0.0165(11)
Br4 0.0406(11) 0.0372(13) 0.0653(14) -0.0084(8) 0.0102(9) 0.0148(10)
C1 0.047(10) 0.027(10) 0.041(10) -0.009(8) 0.002(8) 0.024(8)
C2 0.019(7) 0.033(11) 0.033(9) 0.003(7) 0.000(6) 0.008(8)
C3 0.016(8) 0.038(11) 0.051(11) 0.004(7) 0.006(7) 0.014(9)
C4 0.040(10) 0.026(10) 0.033(9) 0.005(7) 0.017(8) 0.003(8)
C5 0.024(8) 0.042(11) 0.025(8) 0.015(7) 0.008(7) -0.001(8)
C6 0.042(10) 0.015(9) 0.029(8) 0.006(7) 0.009(7) -0.003(7)
C7 0.019(7) 0.026(9) 0.032(8) 0.003(6) 0.007(6) 0.013(7)
C8 0.032(9) 0.030(11) 0.038(9) -0.011(7) 0.003(7) 0.014(8)

loop_
_atom_type_symbol
_atom_type_description
_atom_type_scat_dispersion_real
_atom_type_scat_dispersion_imag
_atom_type_scat_source
C C 0.0033 0.0016 'International Tables Vol C Tables 4.2.6.8 and 6.1.1.4'
H H 0.0000 0.0000 'International Tables Vol C Tables 4.2.6.8 and 6.1.1.4'
Br Br -0.2901 2.4595 'International Tables Vol C Tables 4.2.6.8 and 6.1.1.4'

loop_
_geom_angle_atom_site_label_1
_geom_angle_atom_site_label_2
_geom_angle_atom_site_label_3
_geom_angle
C2 C1 Br2 113.8(12)
C2 C1 Br1 112.7(11)
Br2 C1 Br1 110.0(9)
C2 C1 H1A 106.6
Br2 C1 H1A 106.6
Br1 C1 H1A 106.6
C7 C2 C3 119.0(16)
C7 C2 C1 124.9(15)
C3 C2 C1 116.0(16)
C4 C3 C2 121.2(17)
C4 C3 H3A 119.4
C2 C3 H3A 119.4
C5 C4 C3 117.9(16)
C5 C4 H4A 121.1
C3 C4 H4A 121.1
C6 C5 C4 120.4(16)
C6 C5 H5A 119.8
C4 C5 H5A 119.8
C5 C6 C7 122.7(17)
C5 C6 H6A 118.6
C7 C6 H6A 118.6
C6 C7 C2 118.7(15)
C6 C7 C8 120.6(15)
C2 C7 C8 120.7(14)
C7 C8 Br4 112.8(11)
C7 C8 Br3 110.0(11)
Br4 C8 Br3 108.1(9)
C7 C8 H8A 108.6
Br4 C8 H8A 108.6
Br3 C8 H8A 108.6

loop_
_geom_bond_atom_site_label_1
_geom_bond_atom_site_label_2
_geom_bond_distance
Br1 C1 1.965(17)
Br2 C1 1.932(19)
Br3 C8 2.003(18)
Br4 C8 1.922(15)
C1 C2 1.49(2)
C1 H1A 0.9800
C2 C7 1.42(2)
C2 C3 1.40(2)
C3 C4 1.41(2)
C3 H3A 0.9300
C4 C5 1.42(3)
C4 H4A 0.9300
C5 C6 1.35(2)
C5 H5A 0.9300
C6 C7 1.38(2)
C6 H6A 0.9300
C7 C8 1.47(2)
C8 H8A 0.9800

loop_
_geom_hbond_atom_site_label_D
_geom_hbond_atom_site_label_H
_geom_hbond_atom_site_label_A
_geom_hbond_site_symmetry_A
_geom_hbond_distance_DH
_geom_hbond_distance_HA
_geom_hbond_distance_DA
_geom_hbond_angle_DHA
_geom_hbond_publ_flag
C8 H8A Br1 1_555 0.98 2.64 3.364(16) 131 y
C8 H8A Br2 1_555 0.98 2.78 3.420(16) 124 y

loop_
_geom_torsion_atom_site_label_1
_geom_torsion_atom_site_label_2
_geom_torsion_atom_site_label_3
_geom_torsion_atom_site_label_4
_geom_torsion
Br2 C1 C2 C7 61.2(18)
Br1 C1 C2 C7 -65.0(19)
Br2 C1 C2 C3 -117.0(14)
Br1 C1 C2 C3 116.9(14)
C7 C2 C3 C4 -1(2)
C1 C2 C3 C4 177.2(14)
C2 C3 C4 C5 2(2)
C3 C4 C5 C6 -3(2)
C4 C5 C6 C7 5(3)
C5 C6 C7 C2 -4(2)
C5 C6 C7 C8 174.1(15)
C3 C2 C7 C6 2(2)
C1 C2 C7 C6 -176.1(15)
C3 C2 C7 C8 -175.9(14)
C1 C2 C7 C8 6(2)
C6 C7 C8 Br4 -58.1(18)
C2 C7 C8 Br4 119.7(14)
C6 C7 C8 Br3 62.6(16)
C2 C7 C8 Br3 -119.6(13)

loop_
_cod_related_entry_id
_cod_related_entry_database
_cod_related_entry_code
1 ChemSpider 75099
